data_7015189
loop_
_publ_author_name
'Mart\'inez-Lillo, Jos\'e'
'Armentano, Donatella'
'De Munno, Giovanni'
'Lloret, Francesc'
'Julve, Miguel'
'Faus, Juan'

_publ_section_title
;
 Synthesis, crystal structure and magnetic properties of an
 oxalato-bridged Re(IV)Mo(VI) heterobimetallic complex.
;
_journal_issue 18
_journal_name_full 'Dalton transactions (Cambridge, England : 2003)'
_journal_page_first 4818
_journal_page_last 4820
_journal_paper_doi 10.1039/c0dt01323d
_journal_volume 40
_journal_year 2011
_chemical_formula_sum 'C50 H40 Cl6 Mo O6 P2 Re'
_chemical_formula_weight 1293.60
_chemical_name_systematic
;
?
;
_space_group_IT_number 1
_symmetry_cell_setting triclinic
_symmetry_space_group_name_Hall 'P 1'
_symmetry_space_group_name_H-M 'P 1'
_atom_sites_solution_hydrogens geom
_atom_sites_solution_primary direct
_atom_sites_solution_secondary difmap
_audit_creation_method SHELXL-97
_cell_angle_alpha 101.132(2)
_cell_angle_beta 93.506(2)
_cell_angle_gamma 106.2570(10)
_cell_formula_units_Z 1
_cell_length_a 9.6472(4)
_cell_length_b 11.7440(5)
_cell_length_c 11.9908(5)
_cell_measurement_reflns_used 7175
_cell_measurement_temperature 298(2)
_cell_measurement_theta_max 28.02
_cell_measurement_theta_min 2.24
_cell_volume 1270.05(9)
_computing_cell_refinement 'Bruker-Nonius SAINT'
_computing_data_collection 'Bruker-Nonius SAINT'
_computing_data_reduction 'Bruker SAINT'
_computing_molecular_graphics 'Bruker SHELXTL'
_computing_publication_material 'Bruker SHELXTL'
_computing_structure_refinement 'SHELXL-97 (Sheldrick, 1997)'
_computing_structure_solution 'SHELXS-97 (Sheldrick, 1990)'
_diffrn_ambient_temperature 298(2)
_diffrn_measured_fraction_theta_full 0.980
_diffrn_measured_fraction_theta_max 0.980
_diffrn_measurement_device_type 'CCD area detector'
_diffrn_measurement_method 'phi and omega scans'
_diffrn_radiation_monochromator graphite
_diffrn_radiation_source 'fine-focus sealed tube'
_diffrn_radiation_type MoK\a
_diffrn_radiation_wavelength 0.71073
_diffrn_reflns_av_R_equivalents 0.0130
_diffrn_reflns_av_sigmaI/netI 0.0483
_diffrn_reflns_limit_h_max 9
_diffrn_reflns_limit_h_min -14
_diffrn_reflns_limit_k_max 17
_diffrn_reflns_limit_k_min -17
_diffrn_reflns_limit_l_max 17
_diffrn_reflns_limit_l_min -15
_diffrn_reflns_number 15176
_diffrn_reflns_theta_full 31.25
_diffrn_reflns_theta_max 31.25
_diffrn_reflns_theta_min 1.74
_exptl_absorpt_coefficient_mu 3.054
_exptl_absorpt_correction_T_max 0.8380
_exptl_absorpt_correction_T_min 0.5803
_exptl_absorpt_correction_type multi-scan
_exptl_absorpt_process_details SADABS
_exptl_crystal_colour bronze
_exptl_crystal_density_diffrn 1.691
_exptl_crystal_density_method 'not measured'
_exptl_crystal_description IRREGULAR
_exptl_crystal_F_000 637
_exptl_crystal_size_max 0.20
_exptl_crystal_size_mid 0.18
_exptl_crystal_size_min 0.06
_refine_diff_density_max 8.309
_refine_diff_density_min -1.439
_refine_diff_density_rms 0.251
_refine_ls_abs_structure_details 'Flack H D (1983), Acta Cryst. A39, 876-881'
_refine_ls_abs_structure_Flack 0.741(10)
_refine_ls_extinction_method none
_refine_ls_goodness_of_fit_ref 1.082
_refine_ls_hydrogen_treatment RIDING
_refine_ls_matrix_type full
_refine_ls_number_parameters 591
_refine_ls_number_reflns 12010
_refine_ls_number_restraints 3
_refine_ls_restrained_S_all 1.082
_refine_ls_R_factor_all 0.0886
_refine_ls_R_factor_gt 0.0822
_refine_ls_shift/su_max 0.001
_refine_ls_shift/su_mean 0.000
_refine_ls_structure_factor_coef Fsqd
_refine_ls_weighting_details 'calc w=1/[\s^2^(Fo^2^)+(0.1339P)^2^+2.9014P] where P=(Fo^2^+2Fc^2^)/3'
_refine_ls_weighting_scheme calc
_refine_ls_wR_factor_gt 0.2128
_refine_ls_wR_factor_ref 0.2193
_reflns_number_gt 10397
_reflns_number_total 12010
_reflns_threshold_expression >2sigma(I)
_cod_data_source_file c0dt01323d.txt
_cod_data_source_block Compound1
_cod_depositor_comments
;
The following automatic conversions were performed:
'_symmetry_cell_setting' value 'Triclinic' changed to 'triclinic'
according to '/home/saulius/struct/CIF-dictionaries/cif_core.dic'
dictionary named 'cif_core.dic' version 2.4.1 from
2010-06-29.

'_exptl_absorpt_correction_type' value 'MULTI-SCAN' changed
to 'multi-scan' according to
'/home/saulius/struct/CIF-dictionaries/cif_core.dic' dictionary named
'cif_core.dic' version 2.4.1 from 2010-06-29.

Automatic conversion script
Id: cif_fix_enum 1555 2011-01-17 13:19:09Z saulius 
;
_cod_original_sg_symbol_H-M P1
_cod_database_code 7015189

loop_
_symmetry_equiv_pos_as_xyz
'x, y, z'

loop_
_atom_site_label
_atom_site_type_symbol
_atom_site_fract_x
_atom_site_fract_y
_atom_site_fract_z
_atom_site_U_iso_or_equiv
_atom_site_adp_type
_atom_site_occupancy
_atom_site_symmetry_multiplicity
_atom_site_calc_flag
_atom_site_refinement_flags
_atom_site_disorder_assembly
_atom_site_disorder_group
Re1 Re 0.99092(3) -0.24164(3) 0.99012(3) 0.05123(14) Uani 1 1 d . . .
Mo1 Mo 1.00637(14) 0.24264(14) 1.00824(9) 0.0647(4) Uani 1 1 d . . .
Cl1 Cl 1.0313(7) -0.2542(5) 0.7980(4) 0.0714(12) Uani 1 1 d . . .
Cl2 Cl 1.1649(7) -0.3282(5) 1.0280(4) 0.0774(14) Uani 1 1 d . . .
Cl3 Cl 0.9475(8) -0.2096(6) 1.1811(5) 0.0800(15) Uani 1 1 d . . .
Cl4 Cl 0.8082(8) -0.4187(5) 0.9457(6) 0.0948(19) Uani 1 1 d . . .
Cl5 Cl 1.0422(5) 0.1797(4) 0.8139(4) 0.0746(10) Uani 1 1 d . . .
Cl6 Cl 0.9697(8) 0.2343(5) 1.1975(5) 0.0931(15) Uani 1 1 d . . .
C1 C 1.0778(12) 0.0121(9) 1.0205(11) 0.043(2) Uani 1 1 d . . .
C2 C 0.9165(13) -0.0282(12) 0.9843(11) 0.052(3) Uani 1 1 d . . .
O1 O 1.1399(12) -0.0665(10) 1.0308(13) 0.059(3) Uani 1 1 d . . .
O2 O 0.8502(12) -0.1388(8) 0.9654(10) 0.049(2) Uani 1 1 d . . .
O3 O 0.8583(11) 0.0519(9) 0.9765(11) 0.062(3) Uani 1 1 d . . .
O4 O 1.1428(10) 0.1216(9) 1.0386(10) 0.062(3) Uani 1 1 d . . .
O5 O 1.1613(11) 0.3737(7) 1.0392(11) 0.074(3) Uani 1 1 d . . .
O6 O 0.8536(14) 0.2965(11) 0.9744(11) 0.077(3) Uiso 1 1 d . . .
P1 P 0.4713(3) 0.7469(2) 0.6282(2) 0.0400(5) Uani 1 1 d . . .
C3 C 0.4505(11) 0.8829(9) 0.7132(11) 0.045(2) Uani 1 1 d . . .
C4 C 0.3463(15) 0.9368(13) 0.6749(14) 0.060(3) Uani 1 1 d . . .
H4A H 0.2847 0.8999 0.6070 0.072 Uiso 1 1 calc R . .
C5 C 0.339(2) 1.0425(15) 0.739(2) 0.080(5) Uani 1 1 d . . .
H5B H 0.2779 1.0817 0.7104 0.096 Uiso 1 1 calc R . .
C6 C 0.416(2) 1.0932(14) 0.8428(18) 0.075(5) Uani 1 1 d . . .
H6B H 0.3996 1.1602 0.8889 0.089 Uiso 1 1 calc R . .
C7 C 0.5238(19) 1.0437(14) 0.8808(14) 0.068(4) Uani 1 1 d . . .
H7A H 0.5867 1.0840 0.9475 0.081 Uiso 1 1 calc R . .
C8 C 0.5345(18) 0.9359(14) 0.8189(13) 0.061(3) Uani 1 1 d . . .
H8A H 0.5977 0.8984 0.8475 0.073 Uiso 1 1 calc R . .
C9 C 0.3371(10) 0.6901(11) 0.5046(10) 0.043(2) Uani 1 1 d . . .
C10 C 0.2265(14) 0.5799(11) 0.4942(13) 0.055(3) Uani 1 1 d . . .
H10A H 0.2194 0.5369 0.5522 0.066 Uiso 1 1 calc R . .
C11 C 0.1272(15) 0.5364(15) 0.3939(15) 0.066(4) Uani 1 1 d . . .
H11A H 0.0564 0.4615 0.3830 0.079 Uiso 1 1 calc R . .
C12 C 0.1343(18) 0.6019(16) 0.3149(17) 0.070(4) Uani 1 1 d . . .
H12A H 0.0646 0.5727 0.2509 0.084 Uiso 1 1 calc R . .
C13 C 0.2400(18) 0.7113(18) 0.3227(13) 0.069(4) Uani 1 1 d . . .
H13A H 0.2422 0.7533 0.2642 0.083 Uiso 1 1 calc R . .
C14 C 0.3439(16) 0.7584(14) 0.4200(15) 0.052(4) Uani 1 1 d . . .
H14A H 0.4152 0.8325 0.4281 0.063 Uiso 1 1 calc R . .
C15 C 0.6476(13) 0.7781(13) 0.5753(11) 0.040(2) Uani 1 1 d . . .
C16 C 0.6603(13) 0.6927(11) 0.4793(11) 0.052(3) Uani 1 1 d . . .
H16A H 0.5803 0.6286 0.4420 0.062 Uiso 1 1 calc R . .
C17 C 0.7970(16) 0.7079(14) 0.4427(14) 0.064(3) Uani 1 1 d . . .
H17A H 0.8078 0.6542 0.3782 0.076 Uiso 1 1 calc R . .
C18 C 0.9141(14) 0.7984(13) 0.4981(14) 0.061(3) Uani 1 1 d . . .
H18A H 1.0050 0.8048 0.4737 0.073 Uiso 1 1 calc R . .
C19 C 0.8996(13) 0.8801(15) 0.5893(14) 0.064(4) Uani 1 1 d . . .
H19A H 0.9804 0.9444 0.6248 0.077 Uiso 1 1 calc R . .
C20 C 0.7639(14) 0.8701(13) 0.6323(12) 0.054(3) Uani 1 1 d . . .
H20A H 0.7551 0.9245 0.6971 0.065 Uiso 1 1 calc R . .
C21 C 0.4534(11) 0.6348(9) 0.7134(10) 0.042(2) Uani 1 1 d . . .
C22 C 0.5459(15) 0.5650(12) 0.7104(12) 0.055(3) Uani 1 1 d . . .
H22A H 0.6248 0.5785 0.6686 0.067 Uiso 1 1 calc R . .
C23 C 0.519(3) 0.475(2) 0.770(2) 0.077(6) Uani 1 1 d . . .
H23A H 0.5846 0.4302 0.7716 0.092 Uiso 1 1 calc R . .
C24 C 0.404(2) 0.4486(12) 0.8274(14) 0.070(4) Uani 1 1 d . . .
H24A H 0.3876 0.3840 0.8642 0.083 Uiso 1 1 calc R . .
C25 C 0.310(2) 0.5166(15) 0.8313(16) 0.076(4) Uani 1 1 d . . .
H25A H 0.2292 0.4994 0.8709 0.091 Uiso 1 1 calc R . .
C26 C 0.337(2) 0.6134(18) 0.7744(17) 0.068(4) Uani 1 1 d . . .
H26A H 0.2756 0.6625 0.7781 0.081 Uiso 1 1 calc R . .
C27 C 0.5246(12) 0.3160(9) 0.2811(10) 0.044(2) Uani 1 1 d . . .
C28 C 0.6413(18) 0.3357(16) 0.2172(16) 0.071(4) Uani 1 1 d . . .
H28A H 0.7053 0.2893 0.2151 0.085 Uiso 1 1 calc R . .
C29 C 0.659(2) 0.427(2) 0.157(2) 0.088(6) Uani 1 1 d . . .
H29A H 0.7400 0.4460 0.1180 0.106 Uiso 1 1 calc R . .
C30 C 0.559(3) 0.4905(19) 0.1520(18) 0.086(5) Uani 1 1 d . . .
H30A H 0.5689 0.5478 0.1069 0.103 Uiso 1 1 calc R . .
C31 C 0.446(2) 0.4675(17) 0.2146(17) 0.078(5) Uani 1 1 d . . .
H31A H 0.3805 0.5120 0.2130 0.094 Uiso 1 1 calc R . .
C32 C 0.4246(14) 0.3834(12) 0.2794(12) 0.055(3) Uani 1 1 d . . .
H32A H 0.3461 0.3704 0.3216 0.065 Uiso 1 1 calc R . .
C33 C 0.6441(14) 0.2717(12) 0.4945(15) 0.052(4) Uani 1 1 d . . .
C34 C 0.6407(15) 0.2076(13) 0.5833(14) 0.060(3) Uani 1 1 d . . .
H34A H 0.5700 0.1336 0.5776 0.071 Uiso 1 1 calc R . .
C35 C 0.7413(17) 0.2548(18) 0.6764(15) 0.075(4) Uani 1 1 d . . .
H35A H 0.7391 0.2115 0.7339 0.090 Uiso 1 1 calc R . .
C36 C 0.8467(16) 0.3646(16) 0.6896(13) 0.067(4) Uani 1 1 d . . .
H36A H 0.9137 0.3963 0.7552 0.081 Uiso 1 1 calc R . .
C37 C 0.850(2) 0.4259(15) 0.6032(16) 0.069(4) Uani 1 1 d . . .
H37A H 0.9219 0.4995 0.6098 0.083 Uiso 1 1 calc R . .
C38 C 0.7488(12) 0.3810(12) 0.5060(12) 0.053(3) Uani 1 1 d . . .
H38A H 0.7521 0.4248 0.4489 0.064 Uiso 1 1 calc R . .
C39 C 0.5377(12) 0.0745(11) 0.2918(11) 0.048(2) Uani 1 1 d . . .
C40 C 0.6334(14) 0.0223(13) 0.3357(17) 0.066(4) Uani 1 1 d . . .
H40A H 0.6817 0.0542 0.4095 0.080 Uiso 1 1 calc R . .
C41 C 0.657(2) -0.0800(16) 0.267(2) 0.084(6) Uani 1 1 d . . .
H41A H 0.7273 -0.1124 0.2922 0.101 Uiso 1 1 calc R . .
C42 C 0.573(3) -0.1342(14) 0.158(2) 0.082(5) Uani 1 1 d . . .
H42A H 0.5844 -0.2048 0.1144 0.099 Uiso 1 1 calc R . .
C43 C 0.476(2) -0.0826(15) 0.1188(17) 0.077(5) Uani 1 1 d . . .
H43A H 0.4211 -0.1179 0.0478 0.093 Uiso 1 1 calc R . .
C44 C 0.4582(18) 0.027(2) 0.1862(18) 0.062(4) Uani 1 1 d . . .
H44A H 0.3942 0.0642 0.1587 0.075 Uiso 1 1 calc R . .
C45 C 0.3328(11) 0.1782(9) 0.4221(11) 0.045(2) Uani 1 1 d . . .
C46 C 0.2150(15) 0.0836(13) 0.3641(13) 0.058(3) Uani 1 1 d . . .
H46A H 0.2277 0.0288 0.3013 0.069 Uiso 1 1 calc R . .
C47 C 0.0788(16) 0.0700(17) 0.3988(16) 0.071(5) Uani 1 1 d . . .
H47A H -0.0004 0.0056 0.3606 0.086 Uiso 1 1 calc R . .
C48 C 0.0614(15) 0.1550(15) 0.4929(13) 0.066(4) Uani 1 1 d . . .
H48A H -0.0303 0.1474 0.5162 0.079 Uiso 1 1 calc R . .
C49 C 0.1791(15) 0.2495(14) 0.5511(14) 0.063(3) Uani 1 1 d . . .
H49A H 0.1682 0.3041 0.6148 0.076 Uiso 1 1 calc R . .
C50 C 0.3150(17) 0.2615(17) 0.5120(15) 0.065(4) Uani 1 1 d . . .
H50A H 0.3943 0.3272 0.5478 0.078 Uiso 1 1 calc R . .
P2 P 0.5087(3) 0.2086(2) 0.3711(3) 0.0421(5) Uani 1 1 d . . .

loop_
_atom_site_aniso_label
_atom_site_aniso_U_11
_atom_site_aniso_U_22
_atom_site_aniso_U_33
_atom_site_aniso_U_23
_atom_site_aniso_U_13
_atom_site_aniso_U_12
Re1 0.0663(3) 0.04615(19) 0.0445(2) 0.01067(14) 0.00707(17) 0.02146(16)
Mo1 0.0610(6) 0.1009(10) 0.0365(7) 0.0002(6) -0.0040(5) 0.0431(6)
Cl1 0.109(3) 0.085(3) 0.0388(19) 0.0238(18) 0.0158(19) 0.050(2)
Cl2 0.118(4) 0.081(3) 0.052(2) 0.0118(18) 0.010(2) 0.062(3)
Cl3 0.116(4) 0.094(3) 0.050(2) 0.009(2) 0.022(2) 0.065(3)
Cl4 0.116(4) 0.053(2) 0.093(4) 0.021(2) -0.002(3) -0.009(2)
Cl5 0.094(3) 0.092(3) 0.057(2) 0.0189(18) 0.0209(18) 0.055(2)
Cl6 0.136(4) 0.102(3) 0.064(3) 0.018(2) 0.019(3) 0.071(3)
C1 0.046(5) 0.041(5) 0.052(6) 0.014(4) 0.008(5) 0.026(4)
C2 0.045(6) 0.065(7) 0.044(6) 0.004(5) -0.008(5) 0.020(5)
O1 0.053(5) 0.045(5) 0.082(8) 0.009(5) -0.002(5) 0.027(4)
O2 0.062(5) 0.020(3) 0.070(7) 0.012(3) 0.010(4) 0.018(3)
O3 0.050(5) 0.062(5) 0.082(7) 0.019(5) 0.001(4) 0.030(4)
O4 0.044(4) 0.069(6) 0.075(7) 0.022(5) -0.014(4) 0.020(4)
O5 0.069(6) 0.025(3) 0.111(9) 0.016(4) -0.006(5) -0.011(3)
P1 0.0338(11) 0.0425(11) 0.0442(14) 0.0121(10) 0.0055(9) 0.0102(9)
C3 0.036(4) 0.041(4) 0.061(7) 0.018(4) 0.010(4) 0.013(4)
C4 0.052(6) 0.062(7) 0.075(9) 0.024(6) 0.005(6) 0.025(5)
C5 0.077(10) 0.067(9) 0.115(16) 0.028(10) 0.033(10) 0.044(8)
C6 0.080(10) 0.049(7) 0.098(13) 0.014(8) 0.034(9) 0.022(7)
C7 0.074(9) 0.069(8) 0.059(9) 0.002(6) 0.017(7) 0.024(7)
C8 0.075(8) 0.068(7) 0.048(7) 0.014(6) 0.014(6) 0.034(6)
C9 0.028(4) 0.059(6) 0.042(5) 0.012(4) 0.002(4) 0.013(4)
C10 0.050(6) 0.043(5) 0.065(8) 0.015(5) 0.011(5) -0.001(4)
C11 0.042(6) 0.067(8) 0.075(10) 0.007(7) 0.000(6) 0.002(5)
C12 0.054(8) 0.076(9) 0.071(11) 0.008(8) -0.006(7) 0.014(7)
C13 0.070(9) 0.103(12) 0.040(7) 0.018(7) -0.009(6) 0.034(8)
C14 0.049(6) 0.047(6) 0.057(8) 0.023(6) 0.000(5) 0.001(5)
C15 0.038(5) 0.043(6) 0.036(5) 0.007(4) 0.007(4) 0.008(4)
C16 0.047(6) 0.051(5) 0.052(7) -0.002(5) 0.012(5) 0.012(4)
C17 0.059(7) 0.068(8) 0.067(9) 0.013(6) 0.020(6) 0.023(6)
C18 0.043(6) 0.074(8) 0.072(9) 0.023(7) 0.023(6) 0.019(5)
C19 0.033(5) 0.077(8) 0.066(9) 0.006(7) 0.008(5) -0.002(5)
C20 0.041(6) 0.064(7) 0.050(7) 0.007(6) 0.008(5) 0.006(5)
C21 0.039(5) 0.045(5) 0.047(5) 0.016(4) 0.009(4) 0.015(4)
C22 0.053(6) 0.059(6) 0.055(7) 0.003(5) 0.002(5) 0.025(5)
C23 0.096(13) 0.068(10) 0.084(14) 0.035(10) 0.008(10) 0.041(9)
C24 0.104(12) 0.046(6) 0.064(9) 0.020(6) 0.007(8) 0.027(7)
C25 0.088(11) 0.071(8) 0.082(11) 0.042(8) 0.043(9) 0.022(8)
C26 0.082(10) 0.080(11) 0.068(10) 0.032(9) 0.036(8) 0.052(9)
C27 0.047(5) 0.039(4) 0.046(5) 0.013(4) 0.006(4) 0.010(4)
C28 0.072(9) 0.084(9) 0.082(11) 0.044(9) 0.035(8) 0.042(8)
C29 0.075(10) 0.110(14) 0.098(15) 0.066(13) 0.031(10) 0.023(10)
C30 0.125(17) 0.079(11) 0.074(11) 0.036(9) 0.044(11) 0.041(11)
C31 0.102(13) 0.074(9) 0.076(11) 0.022(8) 0.012(9) 0.048(9)
C32 0.048(6) 0.066(7) 0.052(7) 0.017(6) 0.009(5) 0.019(5)
C33 0.037(5) 0.033(5) 0.080(10) 0.015(6) -0.004(5) 0.000(4)
C34 0.054(7) 0.060(7) 0.068(9) 0.026(6) 0.007(6) 0.014(5)
C35 0.068(9) 0.103(12) 0.070(10) 0.039(9) 0.014(8) 0.035(9)
C36 0.056(7) 0.096(10) 0.048(7) -0.005(7) -0.009(6) 0.037(7)
C37 0.056(8) 0.060(8) 0.068(10) -0.011(7) -0.006(7) 0.002(7)
C38 0.036(5) 0.059(6) 0.059(7) 0.016(5) -0.003(5) 0.006(4)
C39 0.040(5) 0.054(5) 0.056(7) 0.017(5) 0.019(5) 0.016(4)
C40 0.043(6) 0.061(7) 0.097(12) 0.022(7) 0.008(6) 0.016(5)
C41 0.066(9) 0.061(8) 0.134(19) 0.018(10) 0.018(10) 0.033(7)
C42 0.106(14) 0.046(7) 0.101(14) 0.016(8) 0.044(11) 0.029(8)
C43 0.080(10) 0.068(8) 0.075(11) 0.000(8) 0.031(8) 0.012(8)
C44 0.046(7) 0.080(11) 0.065(10) 0.023(8) 0.013(6) 0.019(7)
C45 0.039(5) 0.034(4) 0.060(7) 0.018(5) 0.008(4) 0.005(4)
C46 0.046(6) 0.057(6) 0.060(8) 0.008(6) 0.009(5) 0.000(5)
C47 0.042(7) 0.074(10) 0.075(10) 0.005(8) 0.009(6) -0.011(6)
C48 0.044(6) 0.080(9) 0.063(8) 0.010(7) 0.017(5) 0.005(6)
C49 0.057(7) 0.071(8) 0.063(8) 0.016(6) 0.024(6) 0.016(6)
C50 0.051(7) 0.070(9) 0.058(9) -0.003(7) -0.005(6) 0.006(6)
P2 0.0323(11) 0.0443(12) 0.0486(14) 0.0122(11) 0.0049(9) 0.0084(9)

loop_
_atom_type_symbol
_atom_type_description
_atom_type_scat_dispersion_real
_atom_type_scat_dispersion_imag
_atom_type_scat_source
C C 0.0033 0.0016 'International Tables Vol C Tables 4.2.6.8 and 6.1.1.4'
H H 0.0000 0.0000 'International Tables Vol C Tables 4.2.6.8 and 6.1.1.4'
O O 0.0106 0.0060 'International Tables Vol C Tables 4.2.6.8 and 6.1.1.4'
P P 0.1023 0.0942 'International Tables Vol C Tables 4.2.6.8 and 6.1.1.4'
Cl Cl 0.1484 0.1585 'International Tables Vol C Tables 4.2.6.8 and 6.1.1.4'
Mo Mo -1.6832 0.6857 'International Tables Vol C Tables 4.2.6.8 and 6.1.1.4'
Re Re -1.0185 7.2310 'International Tables Vol C Tables 4.2.6.8 and 6.1.1.4'

loop_
_geom_angle_atom_site_label_1
_geom_angle_atom_site_label_2
_geom_angle_atom_site_label_3
_geom_angle
_geom_angle_site_symmetry_1
_geom_angle_site_symmetry_3
_geom_angle_publ_flag
O2 Re1 O1 80.1(4) . . ?
O2 Re1 Cl2 172.3(3) . . ?
O1 Re1 Cl2 92.3(3) . . ?
O2 Re1 Cl4 92.7(3) . . ?
O1 Re1 Cl4 172.8(4) . . ?
Cl2 Re1 Cl4 94.8(2) . . ?
O2 Re1 Cl3 86.5(4) . . ?
O1 Re1 Cl3 87.1(5) . . ?
Cl2 Re1 Cl3 91.6(2) . . ?
Cl4 Re1 Cl3 91.4(3) . . ?
O2 Re1 Cl1 88.5(4) . . ?
O1 Re1 Cl1 89.0(4) . . ?
Cl2 Re1 Cl1 92.97(19) . . ?
Cl4 Re1 Cl1 91.9(2) . . ?
Cl3 Re1 Cl1 174.1(2) . . ?
O5 Mo1 O6 105.6(5) . . ?
O5 Mo1 O3 164.0(4) . . ?
O6 Mo1 O3 90.4(5) . . ?
O5 Mo1 O4 91.8(4) . . ?
O6 Mo1 O4 162.6(5) . . ?
O3 Mo1 O4 72.3(3) . . ?
O5 Mo1 Cl6 97.1(5) . . ?
O6 Mo1 Cl6 97.2(4) . . ?
O3 Mo1 Cl6 81.6(4) . . ?
O4 Mo1 Cl6 80.7(3) . . ?
O5 Mo1 Cl5 95.1(5) . . ?
O6 Mo1 Cl5 94.9(4) . . ?
O3 Mo1 Cl5 82.3(4) . . ?
O4 Mo1 Cl5 82.9(3) . . ?
Cl6 Mo1 Cl5 159.85(18) . . ?
O4 C1 O1 123.1(12) . . ?
O4 C1 C2 118.1(9) . . ?
O1 C1 C2 118.9(10) . . ?
O3 C2 O2 124.4(12) . . ?
O3 C2 C1 117.2(11) . . ?
O2 C2 C1 118.4(11) . . ?
C1 O1 Re1 111.0(9) . . ?
C2 O2 Re1 111.6(9) . . ?
C2 O3 Mo1 116.5(9) . . ?
C1 O4 Mo1 115.8(7) . . ?
C3 P1 C9 110.5(5) . . ?
C3 P1 C21 109.1(5) . . ?
C9 P1 C21 110.0(5) . . ?
C3 P1 C15 110.4(6) . . ?
C9 P1 C15 106.6(6) . . ?
C21 P1 C15 110.2(6) . . ?
C8 C3 C4 119.3(12) . . ?
C8 C3 P1 120.0(9) . . ?
C4 C3 P1 120.7(10) . . ?
C5 C4 C3 118.8(15) . . ?
C6 C5 C4 122.6(17) . . ?
C5 C6 C7 119.3(15) . . ?
C8 C7 C6 119.7(16) . . ?
C7 C8 C3 119.7(15) . . ?
C14 C9 C10 121.1(11) . . ?
C14 C9 P1 118.7(9) . . ?
C10 C9 P1 120.1(10) . . ?
C11 C10 C9 118.2(13) . . ?
C12 C11 C10 120.1(13) . . ?
C11 C12 C13 123.3(16) . . ?
C12 C13 C14 119.2(15) . . ?
C9 C14 C13 118.0(14) . . ?
C20 C15 C16 121.9(12) . . ?
C20 C15 P1 121.8(10) . . ?
C16 C15 P1 115.9(9) . . ?
C17 C16 C15 117.4(12) . . ?
C18 C17 C16 121.7(14) . . ?
C17 C18 C19 120.0(12) . . ?
C18 C19 C20 121.5(12) . . ?
C15 C20 C19 117.4(13) . . ?
C22 C21 C26 120.4(12) . . ?
C22 C21 P1 121.2(10) . . ?
C26 C21 P1 118.1(10) . . ?
C23 C22 C21 118.2(15) . . ?
C24 C23 C22 123.2(18) . . ?
C23 C24 C25 119.6(14) . . ?
C24 C25 C26 118.9(15) . . ?
C21 C26 C25 119.6(14) . . ?
C28 C27 C32 120.5(11) . . ?
C28 C27 P2 118.8(10) . . ?
C32 C27 P2 120.6(9) . . ?
C29 C28 C27 117.6(15) . . ?
C30 C29 C28 121.8(17) . . ?
C31 C30 C29 118.4(17) . . ?
C32 C31 C30 123.4(17) . . ?
C31 C32 C27 118.0(13) . . ?
C38 C33 C34 118.9(13) . . ?
C38 C33 P2 122.0(12) . . ?
C34 C33 P2 119.1(9) . . ?
C35 C34 C33 119.4(13) . . ?
C34 C35 C36 122.5(15) . . ?
C37 C36 C35 118.0(14) . . ?
C36 C37 C38 121.6(15) . . ?
C33 C38 C37 119.7(15) . . ?
C44 C39 C40 122.8(15) . . ?
C44 C39 P2 115.9(12) . . ?
C40 C39 P2 121.4(11) . . ?
C39 C40 C41 118.6(17) . . ?
C40 C41 C42 120.1(17) . . ?
C43 C42 C41 119.6(16) . . ?
C42 C43 C44 120.5(19) . . ?
C39 C44 C43 118.2(18) . . ?
C50 C45 C46 120.4(13) . . ?
C50 C45 P2 117.3(9) . . ?
C46 C45 P2 121.8(11) . . ?
C47 C46 C45 120.4(14) . . ?
C46 C47 C48 118.9(13) . . ?
C49 C48 C47 120.7(13) . . ?
C48 C49 C50 118.6(14) . . ?
C45 C50 C49 120.8(14) . . ?
C39 P2 C27 108.6(6) . . ?
C39 P2 C33 109.2(7) . . ?
C27 P2 C33 109.7(6) . . ?
C39 P2 C45 112.0(5) . . ?
C27 P2 C45 109.8(5) . . ?
C33 P2 C45 107.4(7) . . ?

loop_
_geom_bond_atom_site_label_1
_geom_bond_atom_site_label_2
_geom_bond_distance
_geom_bond_site_symmetry_2
_geom_bond_publ_flag
Re1 O2 2.096(10) . ?
Re1 O1 2.099(12) . ?
Re1 Cl2 2.258(5) . ?
Re1 Cl4 2.263(5) . ?
Re1 Cl3 2.331(6) . ?
Re1 Cl1 2.343(5) . ?
Mo1 O5 1.778(8) . ?
Mo1 O6 1.812(13) . ?
Mo1 O3 2.239(11) . ?
Mo1 O4 2.253(10) . ?
Mo1 Cl6 2.334(5) . ?
Mo1 Cl5 2.382(4) . ?
C1 O4 1.232(15) . ?
C1 O1 1.253(15) . ?
C1 C2 1.503(13) . ?
C2 O3 1.238(16) . ?
C2 O2 1.246(16) . ?
P1 C3 1.791(12) . ?
P1 C9 1.794(11) . ?
P1 C21 1.794(11) . ?
P1 C15 1.817(13) . ?
C3 C8 1.392(19) . ?
C3 C4 1.426(16) . ?
C4 C5 1.35(2) . ?
C5 C6 1.35(3) . ?
C6 C7 1.41(3) . ?
C7 C8 1.37(2) . ?
C9 C14 1.403(19) . ?
C9 C10 1.406(15) . ?
C10 C11 1.41(2) . ?
C11 C12 1.32(3) . ?
C12 C13 1.38(3) . ?
C13 C14 1.40(2) . ?
C15 C20 1.355(18) . ?
C15 C16 1.409(17) . ?
C16 C17 1.391(18) . ?
C17 C18 1.35(2) . ?
C18 C19 1.35(2) . ?
C19 C20 1.418(18) . ?
C21 C22 1.368(17) . ?
C21 C26 1.37(2) . ?
C22 C23 1.36(3) . ?
C23 C24 1.34(3) . ?
C24 C25 1.36(2) . ?
C25 C26 1.41(2) . ?
C27 C28 1.392(19) . ?
C27 C32 1.411(18) . ?
C27 P2 1.792(11) . ?
C28 C29 1.39(2) . ?
C29 C30 1.38(3) . ?
C30 C31 1.35(3) . ?
C31 C32 1.35(2) . ?
C33 C38 1.370(16) . ?
C33 C34 1.41(2) . ?
C33 P2 1.801(15) . ?
C34 C35 1.35(2) . ?
C35 C36 1.37(3) . ?
C36 C37 1.37(3) . ?
C37 C38 1.39(2) . ?
C39 C44 1.37(2) . ?
C39 C40 1.373(19) . ?
C39 P2 1.779(12) . ?
C40 C41 1.40(2) . ?
C41 C42 1.42(3) . ?
C42 C43 1.35(3) . ?
C43 C44 1.44(3) . ?
C45 C50 1.36(2) . ?
C45 C46 1.381(16) . ?
C45 P2 1.803(11) . ?
C46 C47 1.38(2) . ?
C47 C48 1.41(2) . ?
C48 C49 1.38(2) . ?
C49 C50 1.40(2) . ?
